data_4123359
loop_
_publ_author_name
'Park, Jihye'
'Feng, Dawei'
'Zhou, Hong-Cai'

_publ_section_title
;
 Structure-assisted functional anchor implantation in robust metal-organic
 frameworks with ultralarge pores.
;
_journal_issue 4
_journal_name_full 'Journal of the American Chemical Society'
_journal_page_first 1663
_journal_page_last 1672
_journal_paper_doi 10.1021/ja5123528
_journal_volume 137
_journal_year 2015
_chemical_formula_moiety 'Fe3 O4 (C27 H15 O7)2'
_chemical_formula_sum 'C54 H30 Fe3 O18'
_chemical_formula_weight 1134.33
_chemical_name_systematic
; 
 ? 
;
_space_group_IT_number 14
_symmetry_cell_setting monoclinic
_symmetry_space_group_name_Hall '-P 2ybc'
_symmetry_space_group_name_H-M 'P 1 21/c 1'
_atom_sites_solution_hydrogens geom
_atom_sites_solution_primary direct
_atom_sites_solution_secondary difmap
_audit_creation_method SHELXL-97
_cell_angle_alpha 90.00
_cell_angle_beta 90.345(2)
_cell_angle_gamma 90.00
_cell_formula_units_Z 4
_cell_length_a 24.688(4)
_cell_length_b 18.375(3)
_cell_length_c 35.257(6)
_cell_measurement_reflns_used 9922
_cell_measurement_temperature 110(2)
_cell_measurement_theta_max 23.0752
_cell_measurement_theta_min 2.2124
_cell_volume 15994(5)
_computing_cell_refinement 'SAINT+ ver. (Bruker, 2001)'
_computing_data_collection 'APEX2  (Bruker, 2008)'
_computing_data_reduction 'SAINT+ ver. (Bruker, 2001)'
_computing_molecular_graphics 'SHELXTL (Sheldrick, 2008)'
_computing_publication_material 'SHELXTL (Sheldrick, 2008)'
_computing_structure_refinement 'SHELXL-97 (Sheldrick, 2008)'
_computing_structure_solution 'SHELXS-97 (Sheldrick, 2008)'
_diffrn_ambient_temperature 110(2)
_diffrn_measured_fraction_theta_full 0.995
_diffrn_measured_fraction_theta_max 0.995
_diffrn_measurement_device_type 'Bruker SMART APEX II CCD area detector'
_diffrn_measurement_method 'phi and omega scans'
_diffrn_radiation_monochromator graphite
_diffrn_radiation_source 'fine-focus sealed tube'
_diffrn_radiation_type MoK\a
_diffrn_radiation_wavelength 0.71073
_diffrn_reflns_av_R_equivalents 0.0697
_diffrn_reflns_av_sigmaI/netI 0.0727
_diffrn_reflns_limit_h_max 28
_diffrn_reflns_limit_h_min -28
_diffrn_reflns_limit_k_max 21
_diffrn_reflns_limit_k_min -21
_diffrn_reflns_limit_l_max 40
_diffrn_reflns_limit_l_min -41
_diffrn_reflns_number 143677
_diffrn_reflns_theta_full 24.52
_diffrn_reflns_theta_max 24.52
_diffrn_reflns_theta_min 1.80
_exptl_absorpt_coefficient_mu 0.292
_exptl_absorpt_correction_T_max 0.8920
_exptl_absorpt_correction_T_min 0.8675
_exptl_absorpt_correction_type multi-scan
_exptl_absorpt_process_details 'SADABS (Sheldrick, 2008)'
_exptl_crystal_colour Orange
_exptl_crystal_density_diffrn 0.471
_exptl_crystal_density_meas ?
_exptl_crystal_density_method 'not measured'
_exptl_crystal_description Bulk
_exptl_crystal_F_000 2304
_exptl_crystal_size_max 0.50
_exptl_crystal_size_mid 0.40
_exptl_crystal_size_min 0.40
_platon_squeeze_details
;
;
_refine_diff_density_max 0.663
_refine_diff_density_min -0.341
_refine_diff_density_rms 0.044
_refine_ls_extinction_method none
_refine_ls_goodness_of_fit_ref 1.000
_refine_ls_hydrogen_treatment constr
_refine_ls_matrix_type full
_refine_ls_number_parameters 438
_refine_ls_number_reflns 26567
_refine_ls_number_restraints 144
_refine_ls_restrained_S_all 1.004
_refine_ls_R_factor_all 0.1117
_refine_ls_R_factor_gt 0.0632
_refine_ls_shift/su_max 0.001
_refine_ls_shift/su_mean 0.000
_refine_ls_structure_factor_coef Fsqd
_refine_ls_weighting_details 'calc w=1/[\s^2^(Fo^2^)+(0.0300P)^2^+10.8000P] where P=(Fo^2^+2Fc^2^)/3'
_refine_ls_weighting_scheme calc
_refine_ls_wR_factor_gt 0.1321
_refine_ls_wR_factor_ref 0.1399
_reflns_number_gt 14010
_reflns_number_total 26567
_reflns_threshold_expression >2sigma(I)
_cod_data_source_file ja5123528_si_002.cif
_cod_data_source_block 1
_cod_depositor_comments
;
The following automatic conversions were performed:

'_symmetry_cell_setting' value 'Monoclinic' changed to 'monoclinic'
according to
/usr/data/users/saulius/crontab/automatic-downloads/rss-feeds/ACS/lib/dictionaries/cif_core.dic
dictionary named 'cif_core.dic' version 2.4.2 from 2011-04-26.

'_exptl_crystal_density_meas' value 'not measured' was changed to '?'
- the value is perceived as not measured.

Automatic conversion script
Id: cif_fix_values 3008 2015-01-20 13:52:24Z robertas 

 Adding full bibliography for 4123359.cif.
;
_cod_original_cell_volume 15994(4)
_cod_original_sg_symbol_H-M P2(1)/c
_cod_database_code 4123359

loop_
_symmetry_equiv_pos_as_xyz
'x, y, z'
'-x, y+1/2, -z+1/2'
'-x, -y, -z'
'x, -y-1/2, z-1/2'

loop_
_atom_site_label
_atom_site_type_symbol
_atom_site_fract_x
_atom_site_fract_y
_atom_site_fract_z
_atom_site_U_iso_or_equiv
_atom_site_adp_type
_atom_site_occupancy
_atom_site_symmetry_multiplicity
_atom_site_calc_flag
_atom_site_refinement_flags
Fe1 Fe 0.17181(2) 0.65951(2) 0.108720(14) 0.06341(17) Uani 1 1 d .
Fe2 Fe 0.29304(2) 0.73408(2) 0.121374(14) 0.06373(17) Uani 1 1 d .
Fe3 Fe 0.25434(2) 0.59545(2) 0.174614(15) 0.06748(17) Uani 1 1 d .
O1 O 0.16389(10) 0.76830(11) 0.10398(6) 0.0689(7) Uani 1 1 d .
O2 O 0.24175(11) 0.81835(10) 0.12217(7) 0.0797(9) Uani 1 1 d .
O3 O -0.17847(10) 1.09803(11) 0.30484(7) 0.0702(7) Uani 1 1 d .
O4 O -0.12819(8) 1.16880(11) 0.34205(6) 0.0605(6) Uani 1 1 d .
O5 O 0.16149(10) 1.54916(11) 0.11210(6) 0.0693(7) Uani 1 1 d .
O6 O 0.23457(11) 1.50943(11) 0.14293(8) 0.0767(8) Uani 1 1 d .
O7 O 0.02642(15) 1.28932(14) 0.19393(11) 0.1396(14) Uani 1 1 d .
H7 H -0.0046 1.2841 0.2032 0.167 Uiso 1 1 calc R
O8 O 0.20848(10) 0.64478(10) 0.05783(6) 0.0658(7) Uani 1 1 d .
O9 O 0.28094(10) 0.71668(12) 0.06651(7) 0.0710(7) Uani 1 1 d .
O10 O 0.27493(10) 0.82753(13) -0.28831(7) 0.0767(7) Uani 1 1 d .
O11 O 0.31252(10) 0.74143(13) -0.32542(7) 0.0869(8) Uani 1 1 d .
O12 O 0.66796(9) 0.42070(12) -0.16131(7) 0.0737(7) Uani 1 1 d .
O13 O 0.64471(9) 0.33684(12) -0.11850(7) 0.0754(7) Uani 1 1 d .
O14 O 0.42032(19) 0.5079(4) -0.06187(14) 0.225(2) Uani 1 1 d .
H14 H 0.4503 0.5268 -0.0562 0.270 Uiso 1 1 calc R
O15 O 0.10034(10) 0.65706(12) 0.07909(7) 0.0839(8) Uani 1 1 d .
O16 O 0.34901(10) 0.81058(12) 0.10559(7) 0.0862(8) Uani 1 1 d .
O17 O 0.26862(10) 0.52231(13) 0.21752(8) 0.0973(9) Uani 1 1 d .
O18 O 0.23818(8) 0.66408(9) 0.13471(6) 0.0572(6) Uani 1 1 d .
C1 C 0.19136(18) 0.82100(16) 0.11517(11) 0.0704(13) Uani 1 1 d .
C2 C -0.13812(15) 1.13674(16) 0.31135(10) 0.0581(10) Uani 1 1 d .
C3 C 0.1894(2) 1.50072(18) 0.12859(12) 0.0738(13) Uani 1 1 d .
C4 C 0.25330(17) 0.66972(19) 0.04818(10) 0.0634(10) Uani 1 1 d .
C5 C 0.29927(13) 0.7665(2) -0.29333(11) 0.0660(10) Uani 1 1 d .
C6 C 0.63581(14) 0.39198(19) -0.13742(11) 0.0735(11) Uani 1 1 d .
C1A C 0.16422(13) 0.89114(14) 0.12403(9) 0.0783(5) Uani 1 1 d D
C2A C 0.10814(13) 0.89500(14) 0.12495(8) 0.0783(5) Uani 1 1 d D
H2A H 0.0869 0.8533 0.1192 0.094 Uiso 1 1 calc R
C3A C 0.08307(13) 0.96065(14) 0.13435(8) 0.0783(5) Uani 1 1 d D
H3A H 0.0447 0.9632 0.1353 0.094 Uiso 1 1 calc R
C4A C 0.11369(14) 1.02214(14) 0.14237(10) 0.0783(5) Uani 1 1 d D
C5A C 0.17031(13) 1.01691(14) 0.14148(9) 0.0783(5) Uani 1 1 d D
H5A H 0.1917 1.0586 0.1470 0.094 Uiso 1 1 calc R
C6A C 0.19580(13) 0.95126(14) 0.13255(9) 0.0783(5) Uani 1 1 d D
H6A H 0.2342 0.9480 0.1323 0.094 Uiso 1 1 calc R
C1B C 0.08876(12) 1.09168(14) 0.15555(9) 0.0749(5) Uani 1 1 d D
C2B C 0.04499(11) 1.09128(14) 0.18067(8) 0.0749(5) Uani 1 1 d D
H2B H 0.0299 1.0464 0.1888 0.090 Uiso 1 1 calc R
C3B C 0.02345(12) 1.15717(15) 0.19381(8) 0.0749(5) Uani 1 1 d D
C4B C 0.04575(13) 1.22245(14) 0.18191(9) 0.0749(5) Uani 1 1 d D
C5B C 0.08919(13) 1.22329(14) 0.15677(9) 0.0749(5) Uani 1 1 d D
C6B C 0.11050(12) 1.15810(14) 0.14390(9) 0.0749(5) Uani 1 1 d D
H6B H 0.1403 1.1586 0.1269 0.090 Uiso 1 1 calc R
C1C C -0.01981(12) 1.15439(14) 0.22346(9) 0.0722(5) Uani 1 1 d D
C2C C -0.06655(12) 1.11335(13) 0.21780(9) 0.0722(5) Uani 1 1 d D
H2C H -0.0722 1.0886 0.1945 0.087 Uiso 1 1 calc R
C3C C -0.10498(12) 1.10874(14) 0.24654(9) 0.0722(5) Uani 1 1 d D
H3C H -0.1370 1.0810 0.2427 0.087 Uiso 1 1 calc R
C4C C -0.09667(13) 1.14450(15) 0.28084(9) 0.0722(5) Uani 1 1 d D
C5C C -0.05063(13) 1.18543(15) 0.28625(9) 0.0722(5) Uani 1 1 d D
H5C H -0.0451 1.2104 0.3095 0.087 Uiso 1 1 calc R
C6C C -0.01174(13) 1.19028(15) 0.25730(9) 0.0722(5) Uani 1 1 d D
H6C H 0.0201 1.2184 0.2611 0.087 Uiso 1 1 calc R
C1D C 0.11450(14) 1.29310(15) 0.14454(9) 0.0828(6) Uani 1 1 d D
C2D C 0.08453(13) 1.35029(15) 0.12977(8) 0.0828(6) Uani 1 1 d D
H2D H 0.0470 1.3440 0.1245 0.099 Uiso 1 1 calc R
C3D C 0.10939(14) 1.41721(15) 0.12257(9) 0.0828(6) Uani 1 1 d D
H3D H 0.0888 1.4563 0.1123 0.099 Uiso 1 1 calc R
C4D C 0.16324(14) 1.42646(15) 0.13035(10) 0.0828(6) Uani 1 1 d D
C5D C 0.19424(13) 1.36928(15) 0.14513(10) 0.0828(6) Uani 1 1 d D
H5D H 0.2317 1.3759 0.1505 0.099 Uiso 1 1 calc R
C6D C 0.16956(14) 1.30276(15) 0.15180(10) 0.0828(6) Uani 1 1 d D
H6D H 0.1904 1.2633 0.1614 0.099 Uiso 1 1 calc R
C1E C 0.27831(15) 0.64261(18) 0.01245(10) 0.0877(6) Uani 1 1 d D
C2E C 0.33348(14) 0.65401(16) 0.00656(9) 0.0877(6) Uani 1 1 d D
H2E H 0.3550 0.6769 0.0255 0.105 Uiso 1 1 calc R
C3E C 0.35665(14) 0.63151(18) -0.02731(10) 0.0877(6) Uani 1 1 d D
H3E H 0.3942 0.6393 -0.0314 0.105 Uiso 1 1 calc R
C4E C 0.32603(15) 0.5982(2) -0.05499(10) 0.0877(6) Uani 1 1 d D
C5E C 0.27089(14) 0.58678(19) -0.04891(9) 0.0877(6) Uani 1 1 d D
H5E H 0.2493 0.5637 -0.0678 0.105 Uiso 1 1 calc R
C6E C 0.24777(14) 0.60920(19) -0.01524(10) 0.0877(6) Uani 1 1 d D
H6E H 0.2102 0.6014 -0.0112 0.105 Uiso 1 1 calc R
C1F C 0.35208(14) 0.58252(19) -0.09275(9) 0.0913(6) Uani 1 1 d D
C2F C 0.33159(13) 0.61357(18) -0.12540(9) 0.0913(6) Uani 1 1 d D
H2F H 0.2990 0.6410 -0.1244 0.110 Uiso 1 1 calc R
C3F C 0.35819(14) 0.60515(19) -0.16002(9) 0.0913(6) Uani 1 1 d D
C4F C 0.40612(14) 0.5648(2) -0.16045(9) 0.0913(6) Uani 1 1 d D
H4F H 0.4248 0.5592 -0.1837 0.110 Uiso 1 1 calc R
C5F C 0.42708(14) 0.5331(2) -0.12830(10) 0.0913(6) Uani 1 1 d D
C6F C 0.39900(15) 0.5422(2) -0.09429(10) 0.0913(6) Uani 1 1 d D
C1G C 0.33923(14) 0.6435(2) -0.19413(10) 0.0938(6) Uani 1 1 d D
C2G C 0.32011(12) 0.71492(19) -0.19143(10) 0.0938(6) Uani 1 1 d D
H2G H 0.3163 0.7365 -0.1671 0.113 Uiso 1 1 calc R
C3G C 0.30655(13) 0.75519(19) -0.22356(10) 0.0938(6) Uani 1 1 d D
H3G H 0.2934 0.8036 -0.2212 0.113 Uiso 1 1 calc R
C4G C 0.31242(15) 0.7238(2) -0.25927(10) 0.0938(6) Uani 1 1 d D
C5G C 0.33131(15) 0.6532(2) -0.26206(10) 0.0938(6) Uani 1 1 d D
H5G H 0.3356 0.6317 -0.2864 0.113 Uiso 1 1 calc R
C6G C 0.34391(15) 0.61372(19) -0.23017(10) 0.0938(6) Uani 1 1 d D
H6G H 0.3561 0.5650 -0.2328 0.113 Uiso 1 1 calc R
C1H C 0.48088(13) 0.49549(19) -0.12920(9) 0.0871(5) Uani 1 1 d D
C2H C 0.52116(13) 0.52701(18) -0.15096(8) 0.0871(5) Uani 1 1 d D
H2H H 0.5147 0.5718 -0.1637 0.105 Uiso 1 1 calc R
C3H C 0.57121(13) 0.49264(18) -0.15408(9) 0.0871(5) Uani 1 1 d D
H3H H 0.5988 0.5142 -0.1690 0.105 Uiso 1 1 calc R
C4H C 0.58129(13) 0.42723(19) -0.13560(10) 0.0871(5) Uani 1 1 d D
C5H C 0.54050(14) 0.39667(19) -0.11391(10) 0.0871(5) Uani 1 1 d D
H5H H 0.5468 0.3522 -0.1009 0.105 Uiso 1 1 calc R
C6H C 0.49052(14) 0.43066(19) -0.11109(10) 0.0871(5) Uani 1 1 d D
H6H H 0.4627 0.4088 -0.0965 0.105 Uiso 1 1 calc R

loop_
_atom_site_aniso_label
_atom_site_aniso_U_11
_atom_site_aniso_U_22
_atom_site_aniso_U_33
_atom_site_aniso_U_23
_atom_site_aniso_U_13
_atom_site_aniso_U_12
Fe1 0.0850(4) 0.0282(2) 0.0776(4) 0.0002(2) 0.0442(3) 0.0011(2)
Fe2 0.0790(4) 0.0348(2) 0.0778(4) -0.0014(2) 0.0436(3) -0.0003(2)
Fe3 0.0777(4) 0.0383(3) 0.0870(4) 0.0071(3) 0.0432(3) 0.0056(2)
O1 0.0926(18) 0.0341(12) 0.0805(17) -0.0071(12) 0.0407(14) 0.0057(13)
O2 0.091(2) 0.0220(11) 0.127(2) -0.0032(12) 0.0587(18) -0.0004(12)
O3 0.0792(17) 0.0368(12) 0.0952(18) -0.0105(12) 0.0474(14) -0.0057(12)
O4 0.0699(15) 0.0431(12) 0.0687(16) -0.0059(12) 0.0307(13) -0.0104(11)
O5 0.1004(19) 0.0316(12) 0.0763(17) 0.0045(12) 0.0344(14) -0.0071(12)
O6 0.0710(18) 0.0357(13) 0.124(2) 0.0019(13) 0.0409(17) 0.0012(13)
O7 0.162(3) 0.0638(18) 0.194(3) 0.0071(19) 0.112(3) 0.0103(18)
O8 0.0836(17) 0.0422(12) 0.0720(16) 0.0000(11) 0.0383(14) 0.0086(12)
O9 0.0907(18) 0.0492(14) 0.0735(17) 0.0013(13) 0.0381(14) -0.0094(13)
O10 0.0934(19) 0.0629(16) 0.0742(17) 0.0020(13) 0.0244(14) 0.0051(14)
O11 0.102(2) 0.0822(18) 0.0771(18) 0.0025(14) 0.0462(16) 0.0205(15)
O12 0.0657(16) 0.0604(14) 0.0955(18) 0.0202(13) 0.0332(14) 0.0178(12)
O13 0.0772(17) 0.0499(14) 0.0995(19) 0.0203(14) 0.0440(14) 0.0131(12)
O14 0.189(5) 0.324(7) 0.163(4) 0.009(4) 0.048(3) 0.107(5)
O15 0.0982(19) 0.0523(14) 0.1017(19) 0.0083(13) 0.0295(16) -0.0080(13)
O16 0.0980(19) 0.0573(14) 0.104(2) 0.0023(14) 0.0444(16) -0.0143(13)
O17 0.095(2) 0.0792(17) 0.118(2) 0.0331(16) 0.0443(17) 0.0161(15)
O18 0.0792(16) 0.0211(9) 0.0719(15) 0.0046(10) 0.0437(12) 0.0053(10)
C1 0.101(3) 0.0234(17) 0.088(3) -0.0001(17) 0.063(3) 0.0032(19)
C2 0.079(3) 0.0285(17) 0.067(3) -0.0049(17) 0.031(2) 0.0011(17)
C3 0.102(3) 0.0279(19) 0.092(3) 0.002(2) 0.062(3) -0.001(2)
C4 0.089(3) 0.047(2) 0.054(2) 0.0071(18) 0.030(2) 0.020(2)
C5 0.050(2) 0.073(2) 0.075(3) 0.019(2) 0.010(2) 0.0054(19)
C6 0.066(2) 0.055(2) 0.100(3) 0.003(2) 0.046(2) 0.0137(19)
C1A 0.0915(11) 0.0288(6) 0.1152(12) -0.0045(8) 0.0572(10) -0.0007(7)
C2A 0.0915(11) 0.0288(6) 0.1152(12) -0.0045(8) 0.0572(10) -0.0007(7)
C3A 0.0915(11) 0.0288(6) 0.1152(12) -0.0045(8) 0.0572(10) -0.0007(7)
C4A 0.0915(11) 0.0288(6) 0.1152(12) -0.0045(8) 0.0572(10) -0.0007(7)
C5A 0.0915(11) 0.0288(6) 0.1152(12) -0.0045(8) 0.0572(10) -0.0007(7)
C6A 0.0915(11) 0.0288(6) 0.1152(12) -0.0045(8) 0.0572(10) -0.0007(7)
C1B 0.0897(11) 0.0294(6) 0.1062(11) -0.0017(8) 0.0599(9) 0.0001(7)
C2B 0.0897(11) 0.0294(6) 0.1062(11) -0.0017(8) 0.0599(9) 0.0001(7)
C3B 0.0897(11) 0.0294(6) 0.1062(11) -0.0017(8) 0.0599(9) 0.0001(7)
C4B 0.0897(11) 0.0294(6) 0.1062(11) -0.0017(8) 0.0599(9) 0.0001(7)
C5B 0.0897(11) 0.0294(6) 0.1062(11) -0.0017(8) 0.0599(9) 0.0001(7)
C6B 0.0897(11) 0.0294(6) 0.1062(11) -0.0017(8) 0.0599(9) 0.0001(7)
C1C 0.0840(11) 0.0397(8) 0.0936(12) -0.0077(7) 0.0469(9) -0.0067(7)
C2C 0.0840(11) 0.0397(8) 0.0936(12) -0.0077(7) 0.0469(9) -0.0067(7)
C3C 0.0840(11) 0.0397(8) 0.0936(12) -0.0077(7) 0.0469(9) -0.0067(7)
C4C 0.0840(11) 0.0397(8) 0.0936(12) -0.0077(7) 0.0469(9) -0.0067(7)
C5C 0.0840(11) 0.0397(8) 0.0936(12) -0.0077(7) 0.0469(9) -0.0067(7)
C6C 0.0840(11) 0.0397(8) 0.0936(12) -0.0077(7) 0.0469(9) -0.0067(7)
C1D 0.0950(12) 0.0309(7) 0.1231(13) 0.0018(8) 0.0558(12) 0.0022(8)
C2D 0.0950(12) 0.0309(7) 0.1231(13) 0.0018(8) 0.0558(12) 0.0022(8)
C3D 0.0950(12) 0.0309(7) 0.1231(13) 0.0018(8) 0.0558(12) 0.0022(8)
C4D 0.0950(12) 0.0309(7) 0.1231(13) 0.0018(8) 0.0558(12) 0.0022(8)
C5D 0.0950(12) 0.0309(7) 0.1231(13) 0.0018(8) 0.0558(12) 0.0022(8)
C6D 0.0950(12) 0.0309(7) 0.1231(13) 0.0018(8) 0.0558(12) 0.0022(8)
C1E 0.0826(13) 0.1058(13) 0.0749(12) 0.0012(10) 0.0287(10) 0.0233(11)
C2E 0.0826(13) 0.1058(13) 0.0749(12) 0.0012(10) 0.0287(10) 0.0233(11)
C3E 0.0826(13) 0.1058(13) 0.0749(12) 0.0012(10) 0.0287(10) 0.0233(11)
C4E 0.0826(13) 0.1058(13) 0.0749(12) 0.0012(10) 0.0287(10) 0.0233(11)
C5E 0.0826(13) 0.1058(13) 0.0749(12) 0.0012(10) 0.0287(10) 0.0233(11)
C6E 0.0826(13) 0.1058(13) 0.0749(12) 0.0012(10) 0.0287(10) 0.0233(11)
C1F 0.0859(12) 0.1261(15) 0.0623(11) 0.0093(10) 0.0226(10) 0.0397(10)
C2F 0.0859(12) 0.1261(15) 0.0623(11) 0.0093(10) 0.0226(10) 0.0397(10)
C3F 0.0859(12) 0.1261(15) 0.0623(11) 0.0093(10) 0.0226(10) 0.0397(10)
C4F 0.0859(12) 0.1261(15) 0.0623(11) 0.0093(10) 0.0226(10) 0.0397(10)
C5F 0.0859(12) 0.1261(15) 0.0623(11) 0.0093(10) 0.0226(10) 0.0397(10)
C6F 0.0859(12) 0.1261(15) 0.0623(11) 0.0093(10) 0.0226(10) 0.0397(10)
C1G 0.1166(14) 0.0967(13) 0.0684(11) 0.0031(10) 0.0232(11) 0.0338(11)
C2G 0.1166(14) 0.0967(13) 0.0684(11) 0.0031(10) 0.0232(11) 0.0338(11)
C3G 0.1166(14) 0.0967(13) 0.0684(11) 0.0031(10) 0.0232(11) 0.0338(11)
C4G 0.1166(14) 0.0967(13) 0.0684(11) 0.0031(10) 0.0232(11) 0.0338(11)
C5G 0.1166(14) 0.0967(13) 0.0684(11) 0.0031(10) 0.0232(11) 0.0338(11)
C6G 0.1166(14) 0.0967(13) 0.0684(11) 0.0031(10) 0.0232(11) 0.0338(11)
C1H 0.0800(12) 0.0912(12) 0.0905(13) 0.0181(9) 0.0373(10) 0.0225(9)
C2H 0.0800(12) 0.0912(12) 0.0905(13) 0.0181(9) 0.0373(10) 0.0225(9)
C3H 0.0800(12) 0.0912(12) 0.0905(13) 0.0181(9) 0.0373(10) 0.0225(9)
C4H 0.0800(12) 0.0912(12) 0.0905(13) 0.0181(9) 0.0373(10) 0.0225(9)
C5H 0.0800(12) 0.0912(12) 0.0905(13) 0.0181(9) 0.0373(10) 0.0225(9)
C6H 0.0800(12) 0.0912(12) 0.0905(13) 0.0181(9) 0.0373(10) 0.0225(9)

loop_
_atom_type_symbol
_atom_type_description
_atom_type_scat_dispersion_real
_atom_type_scat_dispersion_imag
_atom_type_scat_source
C C 0.0033 0.0016 'International Tables Vol C Tables 4.2.6.8 and 6.1.1.4'
H H 0.0000 0.0000 'International Tables Vol C Tables 4.2.6.8 and 6.1.1.4'
O O 0.0106 0.0060 'International Tables Vol C Tables 4.2.6.8 and 6.1.1.4'
Fe Fe 0.3463 0.8444 'International Tables Vol C Tables 4.2.6.8 and 6.1.1.4'

loop_
_geom_angle_atom_site_label_1
_geom_angle_atom_site_label_2
_geom_angle_atom_site_label_3
_geom_angle
_geom_angle_site_symmetry_1
_geom_angle_site_symmetry_3
O18 Fe1 O1 94.60(9) . .
O18 Fe1 O8 92.57(9) . .
O1 Fe1 O8 95.88(8) . .
O18 Fe1 O15 178.08(8) . .
O1 Fe1 O15 84.07(10) . .
O8 Fe1 O15 86.20(10) . .
O18 Fe1 O5 97.16(9) . 1_545
O1 Fe1 O5 167.22(10) . 1_545
O8 Fe1 O5 88.61(8) . 1_545
O15 Fe1 O5 84.30(10) . 1_545
O18 Fe1 O4 92.54(9) . 2_545
O1 Fe1 O4 86.36(8) . 2_545
O8 Fe1 O4 174.23(10) . 2_545
O15 Fe1 O4 88.76(10) . 2_545
O5 Fe1 O4 88.11(8) 1_545 2_545
O18 Fe2 O9 91.63(9) . .
O18 Fe2 O11 95.01(9) . 4_576
O9 Fe2 O11 173.31(10) . 4_576
O18 Fe2 O2 93.85(9) . .
O9 Fe2 O2 92.69(11) . .
O11 Fe2 O2 87.77(11) 4_576 .
O18 Fe2 O13 96.76(8) . 3_665
O9 Fe2 O13 87.54(10) . 3_665
O11 Fe2 O13 90.78(11) 4_576 3_665
O2 Fe2 O13 169.37(9) . 3_665
O18 Fe2 O16 177.49(11) . .
O9 Fe2 O16 86.76(10) . .
O11 Fe2 O16 86.64(10) 4_576 .
O2 Fe2 O16 84.31(10) . .
O13 Fe2 O16 85.09(9) 3_665 .
O18 Fe3 O10 93.72(9) . 4_576
O18 Fe3 O6 93.48(10) . 1_545
O10 Fe3 O6 172.74(10) 4_576 1_545
O18 Fe3 O12 96.91(8) . 3_665
O10 Fe3 O12 91.02(10) 4_576 3_665
O6 Fe3 O12 89.02(10) 1_545 3_665
O18 Fe3 O3 93.34(9) . 2_545
O10 Fe3 O3 88.95(10) 4_576 2_545
O6 Fe3 O3 89.72(10) 1_545 2_545
O12 Fe3 O3 169.72(9) 3_665 2_545
O18 Fe3 O17 177.95(9) . .
O10 Fe3 O17 86.53(11) 4_576 .
O6 Fe3 O17 86.23(11) 1_545 .
O12 Fe3 O17 85.12(9) 3_665 .
O3 Fe3 O17 84.62(10) 2_545 .
C1 O1 Fe1 133.9(3) . .
C1 O2 Fe2 130.4(2) . .
C2 O3 Fe3 133.8(2) . 2
C2 O4 Fe1 126.1(2) . 2
C3 O5 Fe1 131.0(3) . 1_565
C3 O6 Fe3 123.4(2) . 1_565
C4B O7 H7 109.5 . .
C4 O8 Fe1 126.3(2) . .
C4 O9 Fe2 133.0(2) . .
C5 O10 Fe3 130.4(2) . 4_575
C5 O11 Fe2 134.4(2) . 4_575
C6 O12 Fe3 134.1(2) . 3_665
C6 O13 Fe2 129.59(19) . 3_665
C6F O14 H14 109.5 . .
Fe1 O18 Fe2 121.60(10) . .
Fe1 O18 Fe3 120.23(9) . .
Fe2 O18 Fe3 118.12(12) . .
O1 C1 O2 124.3(3) . .
O1 C1 C1A 119.7(4) . .
O2 C1 C1A 115.8(3) . .
O3 C2 O4 125.4(3) . .
O3 C2 C4C 118.2(3) . .
O4 C2 C4C 116.4(3) . .
O6 C3 O5 125.9(3) . .
O6 C3 C4D 119.1(4) . .
O5 C3 C4D 114.9(4) . .
O8 C4 O9 125.8(3) . .
O8 C4 C1E 118.7(4) . .
O9 C4 C1E 115.6(3) . .
O11 C5 O10 124.3(3) . .
O11 C5 C4G 118.6(3) . .
O10 C5 C4G 117.1(3) . .
O13 C6 O12 126.0(3) . .
O13 C6 C4H 119.4(3) . .
O12 C6 C4H 114.4(3) . .
C6A C1A C2A 121.0(3) . .
C6A C1A C1 118.9(3) . .
C2A C1A C1 120.0(3) . .
C1A C2A C3A 119.6(3) . .
C1A C2A H2A 120.2 . .
C3A C2A H2A 120.2 . .
C4A C3A C2A 120.7(3) . .
C4A C3A H3A 119.7 . .
C2A C3A H3A 119.7 . .
C3A C4A C5A 118.8(2) . .
C3A C4A C1B 122.3(3) . .
C5A C4A C1B 118.6(3) . .
C6A C5A C4A 121.0(3) . .
C6A C5A H5A 119.5 . .
C4A C5A H5A 119.5 . .
C1A C6A C5A 119.0(3) . .
C1A C6A H6A 120.5 . .
C5A C6A H6A 120.5 . .
C6B C1B C2B 119.3(2) . .
C6B C1B C4A 119.8(2) . .
C2B C1B C4A 120.9(2) . .
C1B C2B C3B 120.0(2) . .
C1B C2B H2B 120.0 . .
C3B C2B H2B 120.0 . .
C4B C3B C2B 119.7(2) . .
C4B C3B C1C 121.8(2) . .
C2B C3B C1C 118.3(2) . .
O7 C4B C3B 122.5(2) . .
O7 C4B C5B 116.9(2) . .
C3B C4B C5B 120.7(2) . .
C6B C5B C4B 119.6(2) . .
C6B C5B C1D 119.2(2) . .
C4B C5B C1D 121.2(2) . .
C5B C6B C1B 120.8(2) . .
C5B C6B H6B 119.6 . .
C1B C6B H6B 119.6 . .
C6C C1C C2C 120.0(3) . .
C6C C1C C3B 119.2(3) . .
C2C C1C C3B 120.8(3) . .
C1C C2C C3C 119.7(3) . .
C1C C2C H2C 120.1 . .
C3C C2C H2C 120.1 . .
C4C C3C C2C 120.4(3) . .
C4C C3C H3C 119.8 . .
C2C C3C H3C 119.8 . .
C5C C4C C3C 119.8(3) . .
C5C C4C C2 121.4(3) . .
C3C C4C C2 118.8(3) . .
C4C C5C C6C 120.0(3) . .
C4C C5C H5C 120.0 . .
C6C C5C H5C 120.0 . .
C1C C6C C5C 120.1(3) . .
C1C C6C H6C 119.9 . .
C5C C6C H6C 119.9 . .
C2D C1D C6D 119.4(3) . .
C2D C1D C5B 122.5(3) . .
C6D C1D C5B 117.8(3) . .
C1D C2D C3D 120.1(3) . .
C1D C2D H2D 120.0 . .
C3D C2D H2D 120.0 . .
C4D C3D C2D 120.0(3) . .
C4D C3D H3D 120.0 . .
C2D C3D H3D 120.0 . .
C3D C4D C5D 120.7(3) . .
C3D C4D C3 121.3(3) . .
C5D C4D C3 117.4(4) . .
C6D C5D C4D 119.0(3) . .
C6D C5D H5D 120.5 . .
C4D C5D H5D 120.5 . .
C5D C6D C1D 120.7(3) . .
C5D C6D H6D 119.7 . .
C1D C6D H6D 119.7 . .
C6E C1E C2E 119.5(3) . .
C6E C1E C4 121.4(3) . .
C2E C1E C4 119.0(4) . .
C3E C2E C1E 119.4(3) . .
C3E C2E H2E 120.3 . .
C1E C2E H2E 120.3 . .
C4E C3E C2E 121.0(3) . .
C4E C3E H3E 119.5 . .
C2E C3E H3E 119.5 . .
C3E C4E C5E 119.4(3) . .
C3E C4E C1F 118.4(3) . .
C5E C4E C1F 121.9(3) . .
C6E C5E C4E 119.7(3) . .
C6E C5E H5E 120.2 . .
C4E C5E H5E 120.2 . .
C1E C6E C5E 121.0(3) . .
C1E C6E H6E 119.5 . .
C5E C6E H6E 119.5 . .
C6F C1F C2F 119.6(3) . .
C6F C1F C4E 120.0(3) . .
C2F C1F C4E 120.1(3) . .
C1F C2F C3F 120.8(3) . .
C1F C2F H2F 119.6 . .
C3F C2F H2F 119.6 . .
C4F C3F C2F 118.1(3) . .
C4F C3F C1G 120.8(3) . .
C2F C3F C1G 120.9(3) . .
C5F C4F C3F 122.1(3) . .
C5F C4F H4F 118.9 . .
C3F C4F H4F 118.9 . .
C4F C5F C6F 118.1(3) . .
C4F C5F C1H 120.6(3) . .
C6F C5F C1H 121.2(3) . .
C1F C6F C5F 121.3(3) . .
C1F C6F O14 121.4(3) . .
C5F C6F O14 117.3(4) . .
C6G C1G C2G 117.5(3) . .
C6G C1G C3F 122.2(3) . .
C2G C1G C3F 120.1(3) . .
C3G C2G C1G 121.6(3) . .
C3G C2G H2G 119.2 . .
C1G C2G H2G 119.2 . .
C2G C3G C4G 119.3(3) . .
C2G C3G H3G 120.4 . .
C4G C3G H3G 120.4 . .
C5G C4G C3G 119.4(3) . .
C5G C4G C5 121.1(3) . .
C3G C4G C5 119.5(3) . .
C6G C5G C4G 120.8(3) . .
C6G C5G H5G 119.6 . .
C4G C5G H5G 119.6 . .
C5G C6G C1G 121.5(3) . .
C5G C6G H6G 119.3 . .
C1G C6G H6G 119.3 . .
C6H C1H C2H 119.8(3) . .
C6H C1H C5F 122.8(3) . .
C2H C1H C5F 117.2(3) . .
C1H C2H C3H 119.6(3) . .
C1H C2H H2H 120.2 . .
C3H C2H H2H 120.2 . .
C4H C3H C2H 120.8(3) . .
C4H C3H H3H 119.6 . .
C2H C3H H3H 119.6 . .
C5H C4H C3H 118.7(3) . .
C5H C4H C6 120.3(3) . .
C3H C4H C6 120.9(3) . .
C4H C5H C6H 120.4(3) . .
C4H C5H H5H 119.8 . .
C6H C5H H5H 119.8 . .
C1H C6H C5H 120.6(3) . .
C1H C6H H6H 119.7 . .
C5H C6H H6H 119.7 . .

loop_
_geom_bond_atom_site_label_1
_geom_bond_atom_site_label_2
_geom_bond_distance
_geom_bond_site_symmetry_2
Fe1 O18 1.874(2) .
Fe1 O1 2.015(2) .
Fe1 O8 2.033(2) .
Fe1 O15 2.045(3) .
Fe1 O5 2.047(2) 1_545
Fe1 O4 2.055(2) 2_545
Fe2 O18 1.9281(18) .
Fe2 O9 1.981(3) .
Fe2 O11 1.985(3) 4_576
Fe2 O2 2.001(2) .
Fe2 O13 2.018(2) 3_665
Fe2 O16 2.051(2) .
Fe3 O18 1.929(2) .
Fe3 O10 1.991(2) 4_576
Fe3 O6 1.994(3) 1_545
Fe3 O12 2.000(2) 3_665
Fe3 O3 2.013(2) 2_545
Fe3 O17 2.052(3) .
O1 C1 1.245(4) .
O2 C1 1.268(4) .
O3 C2 1.244(4) .
O3 Fe3 2.013(2) 2
O4 C2 1.255(4) .
O4 Fe1 2.055(2) 2
O5 C3 1.265(5) .
O5 Fe1 2.047(2) 1_565
O6 C3 1.231(5) .
O6 Fe3 1.994(3) 1_565
O7 C4B 1.385(3) .
O7 H7 0.8400 .
O8 C4 1.247(4) .
O9 C4 1.274(4) .
O10 C5 1.285(4) .
O10 Fe3 1.990(2) 4_575
O11 C5 1.266(4) .
O11 Fe2 1.985(3) 4_575
O12 C6 1.275(4) .
O12 Fe3 2.000(2) 3_665
O13 C6 1.232(4) .
O13 Fe2 2.018(2) 3_665
O14 C6F 1.405(5) .
O14 H14 0.8400 .
C1 C1A 1.486(4) .
C2 C4C 1.496(4) .
C3 C4D 1.511(4) .
C4 C1E 1.492(4) .
C5 C4G 1.469(5) .
C6 C4H 1.495(4) .
C1A C6A 1.384(4) .
C1A C2A 1.387(4) .
C2A C3A 1.397(3) .
C2A H2A 0.9500 .
C3A C4A 1.388(4) .
C3A H3A 0.9500 .
C4A C5A 1.402(4) .
C4A C1B 1.494(4) .
C5A C6A 1.397(3) .
C5A H5A 0.9500 .
C6A H6A 0.9500 .
C1B C6B 1.396(3) .
C1B C2B 1.401(3) .
C2B C3B 1.402(3) .
C2B H2B 0.9500 .
C3B C4B 1.386(3) .
C3B C1C 1.500(4) .
C4B C5B 1.395(3) .
C5B C6B 1.386(3) .
C5B C1D 1.492(4) .
C6B H6B 0.9500 .
C1C C6C 1.377(4) .
C1C C2C 1.392(4) .
C2C C3C 1.395(3) .
C2C H2C 0.9500 .
C3C C4C 1.390(4) .
C3C H3C 0.9500 .
C4C C5C 1.375(4) .
C5C C6C 1.408(4) .
C5C H5C 0.9500 .
C6C H6C 0.9500 .
C1D C2D 1.385(4) .
C1D C6D 1.393(4) .
C2D C3D 1.398(4) .
C2D H2D 0.9500 .
C3D C4D 1.366(4) .
C3D H3D 0.9500 .
C4D C5D 1.399(4) .
C5D C6D 1.387(4) .
C5D H5D 0.9500 .
C6D H6D 0.9500 .
C1E C6E 1.375(4) .
C1E C2E 1.395(4) .
C2E C3E 1.390(4) .
C2E H2E 0.9500 .
C3E C4E 1.374(4) .
C3E H3E 0.9500 .
C4E C5E 1.395(4) .
C4E C1F 1.510(4) .
C5E C6E 1.383(4) .
C5E H5E 0.9500 .
C6E H6E 0.9500 .
C1F C6F 1.376(4) .
C1F C2F 1.378(4) .
C2F C3F 1.398(4) .
C2F H2F 0.9500 .
C3F C4F 1.396(4) .
C3F C1G 1.468(4) .
C4F C5F 1.373(4) .
C4F H4F 0.9500 .
C5F C6F 1.399(4) .
C5F C1H 1.498(4) .
C1G C6G 1.389(4) .
C1G C2G 1.398(4) .
C2G C3G 1.392(4) .
C2G H2G 0.9500 .
C3G C4G 1.394(4) .
C3G H3G 0.9500 .
C4G C5G 1.381(4) .
C5G C6G 1.372(4) .
C5G H5G 0.9500 .
C6G H6G 0.9500 .
C1H C6H 1.372(4) .
C1H C2H 1.387(4) .
C2H C3H 1.393(4) .
C2H H2H 0.9500 .
C3H C4H 1.389(4) .
C3H H3H 0.9500 .
C4H C5H 1.387(4) .
C5H C6H 1.387(4) .
C5H H5H 0.9500 .
C6H H6H 0.9500 .

loop_
_geom_torsion_atom_site_label_1
_geom_torsion_atom_site_label_2
_geom_torsion_atom_site_label_3
_geom_torsion_atom_site_label_4
_geom_torsion
_geom_torsion_site_symmetry_1
O18 Fe1 O1 C1 -2.3(3) .
O8 Fe1 O1 C1 -95.4(3) .
O15 Fe1 O1 C1 179.0(3) .
O5 Fe1 O1 C1 154.5(4) 1_545
O4 Fe1 O1 C1 89.9(3) 2_545
O18 Fe2 O2 C1 -29.7(3) .
O9 Fe2 O2 C1 62.1(3) .
O11 Fe2 O2 C1 -124.6(3) 4_576
O13 Fe2 O2 C1 153.1(5) 3_665
O16 Fe2 O2 C1 148.6(3) .
O18 Fe1 O8 C4 -31.8(3) .
O1 Fe1 O8 C4 63.1(3) .
O15 Fe1 O8 C4 146.8(3) .
O5 Fe1 O8 C4 -128.9(3) 1_545
O4 Fe1 O8 C4 175.8(8) 2_545
O18 Fe2 O9 C4 -8.9(3) .
O11 Fe2 O9 C4 163.4(8) 4_576
O2 Fe2 O9 C4 -102.8(3) .
O13 Fe2 O9 C4 87.8(3) 3_665
O16 Fe2 O9 C4 173.0(3) .
O1 Fe1 O18 Fe2 -39.42(11) .
O8 Fe1 O18 Fe2 56.70(11) .
O15 Fe1 O18 Fe2 7(3) .
O5 Fe1 O18 Fe2 145.62(10) 1_545
O4 Fe1 O18 Fe2 -125.97(11) 2_545
O1 Fe1 O18 Fe3 143.02(10) .
O8 Fe1 O18 Fe3 -120.86(10) .
O15 Fe1 O18 Fe3 -171(21) .
O5 Fe1 O18 Fe3 -31.95(11) 1_545
O4 Fe1 O18 Fe3 56.47(11) 2_545
O9 Fe2 O18 Fe1 -42.71(12) .
O11 Fe2 O18 Fe1 138.18(12) 4_576
O2 Fe2 O18 Fe1 50.09(13) .
O13 Fe2 O18 Fe1 -130.43(12) 3_665
O16 Fe2 O18 Fe1 7(2) .
O9 Fe2 O18 Fe3 134.90(11) .
O11 Fe2 O18 Fe3 -44.20(12) 4_576
O2 Fe2 O18 Fe3 -132.30(11) .
O13 Fe2 O18 Fe3 47.18(12) 3_665
O16 Fe2 O18 Fe3 -175(21) .
O10 Fe3 O18 Fe1 -128.72(11) 4_576
O6 Fe3 O18 Fe1 50.36(12) 1_545
O12 Fe3 O18 Fe1 139.79(11) 3_665
O3 Fe3 O18 Fe1 -39.56(11) 2_545
O17 Fe3 O18 Fe1 -32(3) .
O10 Fe3 O18 Fe2 53.63(11) 4_576
O6 Fe3 O18 Fe2 -127.29(11) 1_545
O12 Fe3 O18 Fe2 -37.85(12) 3_665
O3 Fe3 O18 Fe2 142.79(10) 2_545
O17 Fe3 O18 Fe2 151(3) .
Fe1 O1 C1 O2 25.1(5) .
Fe1 O1 C1 C1A -150.1(2) .
Fe2 O2 C1 O1 -4.0(5) .
Fe2 O2 C1 C1A 171.30(19) .
Fe3 O3 C2 O4 27.1(5) 2
Fe3 O3 C2 C4C -155.0(2) 2
Fe1 O4 C2 O3 5.6(5) 2
Fe1 O4 C2 C4C -172.37(19) 2
Fe3 O6 C3 O5 43.2(5) 1_565
Fe3 O6 C3 C4D -136.4(2) 1_565
Fe1 O5 C3 O6 -9.9(5) 1_565
Fe1 O5 C3 C4D 169.69(19) 1_565
Fe1 O8 C4 O9 -9.9(5) .
Fe1 O8 C4 C1E 169.2(2) .
Fe2 O9 C4 O8 36.6(5) .
Fe2 O9 C4 C1E -142.5(2) .
Fe2 O11 C5 O10 -14.0(6) 4_575
Fe2 O11 C5 C4G 166.2(3) 4_575
Fe3 O10 C5 O11 -4.5(5) 4_575
Fe3 O10 C5 C4G 175.4(2) 4_575
Fe2 O13 C6 O12 -7.4(6) 3_665
Fe2 O13 C6 C4H 167.3(2) 3_665
Fe3 O12 C6 O13 -10.0(6) 3_665
Fe3 O12 C6 C4H 175.0(2) 3_665
O1 C1 C1A C6A -173.3(3) .
O2 C1 C1A C6A 11.2(4) .
O1 C1 C1A C2A 9.0(4) .
O2 C1 C1A C2A -166.6(2) .
C6A C1A C2A C3A 0.5(2) .
C1 C1A C2A C3A 178.2(3) .
C1A C2A C3A C4A 0.7(2) .
C2A C3A C4A C5A -1.0(4) .
C2A C3A C4A C1B -175.0(3) .
C3A C4A C5A C6A 0.3(5) .
C1B C4A C5A C6A 174.4(3) .
C2A C1A C6A C5A -1.2(4) .
C1 C1A C6A C5A -179.0(3) .
C4A C5A C6A C1A 0.8(5) .
C3A C4A C1B C6B -144.4(3) .
C5A C4A C1B C6B 41.7(4) .
C3A C4A C1B C2B 38.1(4) .
C5A C4A C1B C2B -135.9(3) .
C6B C1B C2B C3B 0.1(2) .
C4A C1B C2B C3B 177.6(3) .
C1B C2B C3B C4B -0.2(2) .
C1B C2B C3B C1C -174.3(3) .
C2B C3B C4B O7 -179.8(4) .
C1C C3B C4B O7 -5.9(5) .
C2B C3B C4B C5B 0.5(4) .
C1C C3B C4B C5B 174.3(3) .
O7 C4B C5B C6B 179.6(4) .
C3B C4B C5B C6B -0.6(5) .
O7 C4B C5B C1D 1.9(5) .
C3B C4B C5B C1D -178.4(3) .
C4B C5B C6B C1B 0.5(5) .
C1D C5B C6B C1B 178.3(3) .
C2B C1B C6B C5B -0.2(4) .
C4A C1B C6B C5B -177.8(3) .
C4B C3B C1C C6C -51.2(4) .
C2B C3B C1C C6C 122.7(3) .
C4B C3B C1C C2C 131.8(3) .
C2B C3B C1C C2C -54.3(3) .
C6C C1C C2C C3C -0.1(2) .
C3B C1C C2C C3C 176.9(3) .
C1C C2C C3C C4C -0.4(2) .
C2C C3C C4C C5C 0.9(4) .
C2C C3C C4C C2 -178.5(2) .
O3 C2 C4C C5C -178.9(3) .
O4 C2 C4C C5C -0.8(4) .
O3 C2 C4C C3C 0.4(4) .
O4 C2 C4C C3C 178.5(3) .
C3C C4C C5C C6C -0.8(4) .
C2 C4C C5C C6C 178.5(3) .
C2C C1C C6C C5C 0.1(4) .
C3B C1C C6C C5C -176.9(3) .
C4C C5C C6C C1C 0.3(4) .
C6B C5B C1D C2D 130.0(3) .
C4B C5B C1D C2D -52.2(4) .
C6B C5B C1D C6D -56.2(4) .
C4B C5B C1D C6D 121.5(3) .
C6D C1D C2D C3D -0.6(2) .
C5B C1D C2D C3D 173.1(3) .
C1D C2D C3D C4D -0.5(2) .
C2D C3D C4D C5D 0.7(4) .
C2D C3D C4D C3 -170.6(3) .
O6 C3 C4D C3D 165.5(3) .
O5 C3 C4D C3D -14.1(4) .
O6 C3 C4D C5D -6.1(5) .
O5 C3 C4D C5D 174.3(3) .
C3D C4D C5D C6D 0.0(4) .
C3 C4D C5D C6D 171.7(3) .
C4D C5D C6D C1D -1.1(4) .
C2D C1D C6D C5D 1.3(4) .
C5B C1D C6D C5D -172.6(3) .
O8 C4 C1E C6E 19.9(5) .
O9 C4 C1E C6E -161.0(3) .
O8 C4 C1E C2E -162.6(3) .
O9 C4 C1E C2E 16.6(4) .
C6E C1E C2E C3E 0.2(2) .
C4 C1E C2E C3E -177.5(3) .
C1E C2E C3E C4E -0.1(2) .
C2E C3E C4E C5E -0.1(4) .
C2E C3E C4E C1F 173.4(3) .
C3E C4E C5E C6E 0.2(5) .
C1F C4E C5E C6E -173.1(3) .
C2E C1E C6E C5E -0.1(4) .
C4 C1E C6E C5E 177.4(3) .
C4E C5E C6E C1E -0.1(5) .
C3E C4E C1F C6F 55.6(4) .
C5E C4E C1F C6F -131.1(4) .
C3E C4E C1F C2F -118.9(3) .
C5E C4E C1F C2F 54.4(4) .
C6F C1F C2F C3F -0.6(2) .
C4E C1F C2F C3F 173.9(3) .
C1F C2F C3F C4F -0.3(2) .
C1F C2F C3F C1G -174.4(3) .
C2F C3F C4F C5F 0.7(4) .
C1G C3F C4F C5F 174.8(4) .
C3F C4F C5F C6F -0.1(5) .
C3F C4F C5F C1H -174.9(3) .
C2F C1F C6F C5F 1.2(5) .
C4E C1F C6F C5F -173.3(4) .
C2F C1F C6F O14 -178.1(4) .
C4E C1F C6F O14 7.4(6) .
C4F C5F C6F C1F -0.9(5) .
C1H C5F C6F C1F 173.9(3) .
C4F C5F C6F O14 178.5(5) .
C1H C5F C6F O14 -6.8(6) .
C4F C3F C1G C6G 38.8(5) .
C2F C3F C1G C6G -147.3(3) .
C4F C3F C1G C2G -135.3(3) .
C2F C3F C1G C2G 38.6(4) .
C6G C1G C2G C3G -0.4(2) .
C3F C1G C2G C3G 174.0(3) .
C1G C2G C3G C4G -0.4(2) .
C2G C3G C4G C5G 0.3(4) .
C2G C3G C4G C5 -178.7(3) .
O11 C5 C4G C5G -9.6(5) .
O10 C5 C4G C5G 170.5(3) .
O11 C5 C4G C3G 169.4(3) .
O10 C5 C4G C3G -10.5(5) .
C3G C4G C5G C6G 0.5(5) .
C5 C4G C5G C6G 179.5(3) .
C4G C5G C6G C1G -1.3(5) .
C2G C1G C6G C5G 1.3(4) .
C3F C1G C6G C5G -173.0(4) .
C4F C5F C1H C6H -138.3(4) .
C6F C5F C1H C6H 47.0(5) .
C4F C5F C1H C2H 38.5(5) .
C6F C5F C1H C2H -136.1(3) .
C6H C1H C2H C3H -0.3(2) .
C5F C1H C2H C3H -177.3(3) .
C1H C2H C3H C4H -0.1(2) .
C2H C3H C4H C5H 0.0(4) .
C2H C3H C4H C6 -177.1(3) .
O13 C6 C4H C5H -2.3(6) .
O12 C6 C4H C5H 173.0(3) .
O13 C6 C4H C3H 174.7(3) .
O12 C6 C4H C3H -10.0(5) .
C3H C4H C5H C6H 0.6(5) .
C6 C4H C5H C6H 177.7(3) .
C2H C1H C6H C5H 0.9(4) .
C5F C1H C6H C5H 177.7(3) .
C4H C5H C6H C1H -1.0(5) .

loop_
_platon_squeeze_void_nr
_platon_squeeze_void_average_x
_platon_squeeze_void_average_y
_platon_squeeze_void_average_z
_platon_squeeze_void_volume
_platon_squeeze_void_count_electrons
_platon_squeeze_void_content
1 -0.006 -0.018 0.002 12348 2824 ' '
